data_1529606
loop_
_publ_author_name
'Baudracco-Gritti, C.'
'Quartieri, S.'
'Vezzalini, G.'
'Rinaldi, R.'
'Permingeat, F.'
'Pillard, F.'

_publ_section_title
;
 Une wakefieldite-(Ce) non plombifere: nouvelles donnees sur l'espece
 minerale correspondant a l'orthovanadate de cerium
;
_journal_name_full 'Bulletin de Mineralogie (101,1978-)'
_journal_page_first 657
_journal_page_last 663
_journal_volume 110
_journal_year 1987
_chemical_formula_sum 'Ce O4 V'
_chemical_name_systematic 'Ce (V O4)'
_space_group_IT_number 141
_symmetry_space_group_name_Hall '-I 4bd 2'
_symmetry_space_group_name_H-M 'I 41/a m d :2'
_cell_angle_alpha 90
_cell_angle_beta 90
_cell_angle_gamma 90
_cell_formula_units_Z 4
_cell_length_a 7.354
_cell_length_b 7.354
_cell_length_c 6.488
_cell_volume 350.880
_citation_journal_id_ASTM BULMD9
_cod_data_source_file Baudracco-Gritti_BULMD9_1987_1512.cif
_cod_data_source_block Ce1O4V1
_cod_original_cell_volume 350.8796
_cod_original_formula_sum 'Ce1 O4 V1'
_cod_database_code 1529606

loop_
_symmetry_equiv_pos_as_xyz
x,y,z
-y+1/4,x+3/4,z+1/4
-x+1/2,-y,z+1/2
y+1/4,-x+1/4,z+3/4
x,-y,-z
y+1/4,x+3/4,-z+1/4
-x+1/2,y,-z+1/2
-y+1/4,-x+1/4,-z+3/4
-x,-y,-z
y-1/4,-x-3/4,-z-1/4
x-1/2,y,-z-1/2
-y-1/4,x-1/4,-z-3/4
-x,y,z
-y-1/4,-x-3/4,z-1/4
x-1/2,-y,z-1/2
y-1/4,x-1/4,z-3/4
x+1/2,y+1/2,z+1/2
-y+3/4,x+5/4,z+3/4
-x+1,-y+1/2,z+1
y+3/4,-x+3/4,z+5/4
x+1/2,-y+1/2,-z+1/2
y+3/4,x+5/4,-z+3/4
-x+1,y+1/2,-z+1
-y+3/4,-x+3/4,-z+5/4
-x+1/2,-y+1/2,-z+1/2
y+1/4,-x-1/4,-z+1/4
x,y+1/2,-z
-y+1/4,x+1/4,-z-1/4
-x+1/2,y+1/2,z+1/2
-y+1/4,-x-1/4,z+1/4
x,-y+1/2,z
y+1/4,x+1/4,z-1/4

loop_
_atom_site_label
_atom_site_type_symbol
_atom_site_fract_x
_atom_site_fract_y
_atom_site_fract_z
_atom_site_occupancy
_atom_site_U_iso_or_equiv
Ce1 Ce+3 0 0.75 0.125 1 0.0
O1 O-2 0 0.0716 0.2067 1 0.0
V1 V+5 0 0.75 0.625 1 0.0
